data_7007127
loop_
_publ_author_name
'Maganas, Dimitrios'
'Staniland, Sarah S.'
'Grigoropoulos, Alexios'
'White, Fraser'
'Parsons, Simon'
'Robertson, Neil'
'Kyritsis, Panayotis'
'Pneumatikakis, Georgios'

_publ_section_title
;
 Structural, spectroscopic and magnetic properties of
 M[R2P(E)NP(E)R'2]2 complexes, M = Co, Mn, E = S, Se and R, R' = Ph or
 iPr. Covalency of M-S bonds from experimental data and theoretical
 calculations.
;
_journal_issue 19
_journal_name_full 'Dalton transactions (Cambridge, England : 2003)'
_journal_page_first 2301
_journal_page_last 2315
_journal_paper_doi 10.1039/b517938f
_journal_year 2006
_chemical_absolute_configuration unk
_chemical_formula_moiety 'C36 H48 Mn N2 P4 S4, C H2 Cl2'
_chemical_formula_sum 'C37 H50 Cl2 Mn N2 P4 S4'
_chemical_formula_weight 900.75
_chemical_name_systematic
;
?
;
_space_group_IT_number 1
_symmetry_cell_setting triclinic
_symmetry_space_group_name_Hall 'P 1'
_symmetry_space_group_name_H-M 'P 1'
_atom_sites_solution_hydrogens geom
_atom_sites_solution_primary direct
_atom_sites_solution_secondary difmap
_audit_creation_method SHELXL-97
_cell_angle_alpha 96.560(2)
_cell_angle_beta 101.4900(10)
_cell_angle_gamma 100.4150(10)
_cell_formula_units_Z 1
_cell_length_a 9.9405(3)
_cell_length_b 10.2453(3)
_cell_length_c 11.2043(3)
_cell_measurement_reflns_used 6648
_cell_measurement_temperature 150(2)
_cell_measurement_theta_max 57.24
_cell_measurement_theta_min 5.02
_cell_volume 1086.35(5)
_computing_cell_refinement SAINT
_computing_data_collection SMART
_computing_data_reduction SAINT
_computing_molecular_graphics XP
_computing_publication_material 'PLATON, ENCIFER, XCIF'
_computing_structure_refinement 'SHELXL-97 (Sheldrick, 1997)'
_computing_structure_solution 'SHELXS-97 (Sheldrick, 1990)'
_diffrn_ambient_temperature 150(2)
_diffrn_measured_fraction_theta_full 0.993
_diffrn_measured_fraction_theta_max 0.993
_diffrn_measurement_device_type 'Bruker Smart Apex CCD'
_diffrn_measurement_method Omega
_diffrn_radiation_monochromator graphite
_diffrn_radiation_source 'fine-focus sealed tube'
_diffrn_radiation_type MoK\a
_diffrn_radiation_wavelength 0.71073
_diffrn_reflns_av_R_equivalents 0.0000
_diffrn_reflns_av_sigmaI/netI 0.0566
_diffrn_reflns_limit_h_max 12
_diffrn_reflns_limit_h_min -12
_diffrn_reflns_limit_k_max 12
_diffrn_reflns_limit_k_min -12
_diffrn_reflns_limit_l_max 13
_diffrn_reflns_limit_l_min -13
_diffrn_reflns_number 11470
_diffrn_reflns_theta_full 26.37
_diffrn_reflns_theta_max 26.37
_diffrn_reflns_theta_min 1.88
_exptl_absorpt_coefficient_mu 0.795
_exptl_absorpt_correction_T_max 0.85
_exptl_absorpt_correction_T_min 0.72
_exptl_absorpt_correction_type multi-scan
_exptl_absorpt_process_details 'SADABS 2004/1'
_exptl_crystal_colour colourless
_exptl_crystal_density_diffrn 1.377
_exptl_crystal_density_method 'not measured'
_exptl_crystal_description block
_exptl_crystal_F_000 469
_exptl_crystal_size_max 0.301
_exptl_crystal_size_mid 0.207
_exptl_crystal_size_min 0.201
_refine_diff_density_max 0.485
_refine_diff_density_min -0.332
_refine_diff_density_rms 0.074
_refine_ls_abs_structure_details 'Flack H D (1983), Acta Cryst. A39, 876-881'
_refine_ls_abs_structure_Flack 0.033(16)
_refine_ls_extinction_method none
_refine_ls_goodness_of_fit_ref 1.094
_refine_ls_hydrogen_treatment riding
_refine_ls_matrix_type full
_refine_ls_number_parameters 452
_refine_ls_number_reflns 11470
_refine_ls_number_restraints 3
_refine_ls_restrained_S_all 1.094
_refine_ls_R_factor_all 0.0455
_refine_ls_R_factor_gt 0.0421
_refine_ls_shift/su_max 0.000
_refine_ls_shift/su_mean 0.000
_refine_ls_structure_factor_coef Fsqd
_refine_ls_weighting_details 'calc w=1/[\s^2^(Fo^2^)+(0.0482P)^2^+0.0000P] where P=(Fo^2^+2Fc^2^)/3'
_refine_ls_weighting_scheme calc
_refine_ls_wR_factor_gt 0.1012
_refine_ls_wR_factor_ref 0.1035
_reflns_number_gt 10848
_reflns_number_total 11470
_reflns_threshold_expression >2sigma(I)
_cod_data_source_file b517938f.txt
_cod_data_source_block sspk5a
_cod_database_code 7007127

loop_
_symmetry_equiv_pos_as_xyz
'x, y, z'

loop_
_atom_site_label
_atom_site_type_symbol
_atom_site_fract_x
_atom_site_fract_y
_atom_site_fract_z
_atom_site_U_iso_or_equiv
_atom_site_adp_type
_atom_site_occupancy
_atom_site_symmetry_multiplicity
_atom_site_calc_flag
_atom_site_refinement_flags
_atom_site_disorder_assembly
_atom_site_disorder_group
Mn1 Mn 0.27967(5) 0.16878(5) 0.41608(5) 0.02004(12) Uani 1 1 d . . .
S1 S 0.04682(9) 0.15383(9) 0.28334(9) 0.0260(2) Uani 1 1 d . . .
P1 P 0.02997(9) -0.03244(9) 0.19376(8) 0.01944(19) Uani 1 1 d . . .
N1 N 0.1170(3) -0.1294(3) 0.2598(3) 0.0247(7) Uani 1 1 d . . .
P2 P 0.16484(9) -0.17030(9) 0.39198(9) 0.0205(2) Uani 1 1 d . . .
S2 S 0.27582(9) -0.02077(9) 0.52969(8) 0.0256(2) Uani 1 1 d . . .
C11 C -0.1550(4) -0.1136(4) 0.1450(3) 0.0222(8) Uani 1 1 d . . .
C21 C -0.2621(4) -0.0438(4) 0.1464(3) 0.0265(8) Uani 1 1 d . . .
H21 H -0.2402 0.0500 0.1761 0.032 Uiso 1 1 calc R . .
C31 C -0.4010(4) -0.1104(4) 0.1047(4) 0.0348(10) Uani 1 1 d . . .
H31 H -0.4745 -0.0631 0.1069 0.042 Uiso 1 1 calc R . .
C41 C -0.4318(4) -0.2474(4) 0.0596(4) 0.0346(10) Uani 1 1 d . . .
H41 H -0.5269 -0.2930 0.0299 0.041 Uiso 1 1 calc R . .
C51 C -0.3270(4) -0.3172(4) 0.0574(4) 0.0358(10) Uani 1 1 d . . .
H51 H -0.3495 -0.4109 0.0276 0.043 Uiso 1 1 calc R . .
C61 C -0.1869(4) -0.2501(4) 0.0993(4) 0.0289(9) Uani 1 1 d . . .
H61 H -0.1136 -0.2977 0.0965 0.035 Uiso 1 1 calc R . .
C12 C 0.0836(4) -0.0173(4) 0.0494(3) 0.0244(8) Uani 1 1 d . . .
C22 C 0.0201(4) 0.0588(4) -0.0307(4) 0.0326(9) Uani 1 1 d . . .
H22 H -0.0479 0.1055 -0.0087 0.039 Uiso 1 1 calc R . .
C32 C 0.0570(5) 0.0661(4) -0.1438(4) 0.0407(11) Uani 1 1 d . . .
H32 H 0.0129 0.1170 -0.1996 0.049 Uiso 1 1 calc R . .
C42 C 0.1564(5) 0.0004(5) -0.1755(4) 0.0462(12) Uani 1 1 d . . .
H42 H 0.1831 0.0076 -0.2517 0.055 Uiso 1 1 calc R . .
C52 C 0.2175(5) -0.0764(5) -0.0949(4) 0.0445(11) Uani 1 1 d . . .
H52 H 0.2845 -0.1238 -0.1179 0.053 Uiso 1 1 calc R . .
C62 C 0.1839(4) -0.0858(4) 0.0166(4) 0.0341(9) Uani 1 1 d . . .
H62 H 0.2279 -0.1379 0.0711 0.041 Uiso 1 1 calc R . .
C15 C 0.2749(4) -0.2915(4) 0.3681(4) 0.0273(8) Uani 1 1 d . . .
H15 H 0.3104 -0.3198 0.4490 0.033 Uiso 1 1 calc R . .
C35 C 0.4001(5) -0.2234(5) 0.3226(5) 0.0497(13) Uani 1 1 d . . .
H35A H 0.4522 -0.1445 0.3827 0.075 Uiso 1 1 calc R . .
H35B H 0.3670 -0.1952 0.2431 0.075 Uiso 1 1 calc R . .
H35C H 0.4618 -0.2865 0.3126 0.075 Uiso 1 1 calc R . .
C25 C 0.1898(5) -0.4158(5) 0.2781(4) 0.0452(12) Uani 1 1 d . . .
H25A H 0.1109 -0.4574 0.3108 0.068 Uiso 1 1 calc R . .
H25B H 0.2499 -0.4803 0.2674 0.068 Uiso 1 1 calc R . .
H25C H 0.1539 -0.3897 0.1983 0.068 Uiso 1 1 calc R . .
C16 C 0.0165(4) -0.2575(4) 0.4460(3) 0.0243(8) Uani 1 1 d . . .
H16 H -0.0390 -0.3314 0.3786 0.029 Uiso 1 1 calc R . .
C36 C 0.0661(4) -0.3212(4) 0.5608(4) 0.0317(9) Uani 1 1 d . . .
H36A H 0.1276 -0.3817 0.5422 0.048 Uiso 1 1 calc R . .
H36B H -0.0156 -0.3722 0.5840 0.048 Uiso 1 1 calc R . .
H36C H 0.1177 -0.2503 0.6293 0.048 Uiso 1 1 calc R . .
C26 C -0.0806(4) -0.1624(4) 0.4735(4) 0.0331(10) Uani 1 1 d . . .
H26A H -0.1122 -0.1232 0.3998 0.050 Uiso 1 1 calc R . .
H26B H -0.0293 -0.0904 0.5412 0.050 Uiso 1 1 calc R . .
H26C H -0.1621 -0.2128 0.4972 0.050 Uiso 1 1 calc R . .
S3 S 0.29808(9) 0.38989(9) 0.53524(9) 0.0264(2) Uani 1 1 d . . .
P3 P 0.49373(9) 0.40671(9) 0.63700(8) 0.01897(19) Uani 1 1 d . . .
N2 N 0.5988(3) 0.3340(3) 0.5798(3) 0.0241(7) Uani 1 1 d . . .
P4 P 0.63477(9) 0.28965(9) 0.45078(8) 0.01966(19) Uani 1 1 d . . .
S4 S 0.47615(10) 0.17666(9) 0.31560(9) 0.0278(2) Uani 1 1 d . . .
C13 C 0.4783(4) 0.3401(4) 0.7779(3) 0.0268(8) Uani 1 1 d . . .
C23 C 0.5317(5) 0.2270(5) 0.8039(4) 0.0411(11) Uani 1 1 d . . .
H23 H 0.5770 0.1847 0.7481 0.049 Uiso 1 1 calc R . .
C33 C 0.5184(6) 0.1770(6) 0.9110(5) 0.0574(14) Uani 1 1 d . . .
H33 H 0.5525 0.0984 0.9271 0.069 Uiso 1 1 calc R . .
C43 C 0.4578(6) 0.2375(6) 0.9936(4) 0.0591(16) Uani 1 1 d . . .
H43 H 0.4523 0.2032 1.0682 0.071 Uiso 1 1 calc R . .
C53 C 0.4044(5) 0.3485(6) 0.9692(4) 0.0547(15) Uani 1 1 d . . .
H53 H 0.3603 0.3905 1.0263 0.066 Uiso 1 1 calc R . .
C63 C 0.4148(5) 0.3997(5) 0.8606(4) 0.0404(11) Uani 1 1 d . . .
H63 H 0.3775 0.4765 0.8439 0.048 Uiso 1 1 calc R . .
C14 C 0.5713(3) 0.5839(3) 0.6884(3) 0.0197(7) Uani 1 1 d . . .
C24 C 0.4882(4) 0.6795(4) 0.6911(3) 0.0266(8) Uani 1 1 d . . .
H24 H 0.3890 0.6526 0.6646 0.032 Uiso 1 1 calc R . .
C34 C 0.5501(4) 0.8148(4) 0.7326(4) 0.0350(9) Uani 1 1 d . . .
H34 H 0.4937 0.8804 0.7321 0.042 Uiso 1 1 calc R . .
C44 C 0.6942(4) 0.8526(4) 0.7744(4) 0.0351(10) Uani 1 1 d . . .
H44 H 0.7366 0.9444 0.8042 0.042 Uiso 1 1 calc R . .
C54 C 0.7771(4) 0.7579(4) 0.7733(4) 0.0334(9) Uani 1 1 d . . .
H54 H 0.8760 0.7847 0.8020 0.040 Uiso 1 1 calc R . .
C64 C 0.7153(4) 0.6229(4) 0.7298(4) 0.0284(9) Uani 1 1 d . . .
H64 H 0.7722 0.5578 0.7287 0.034 Uiso 1 1 calc R . .
C17 C 0.7132(4) 0.4327(4) 0.3867(4) 0.0237(8) Uani 1 1 d . . .
H17 H 0.7935 0.4873 0.4522 0.028 Uiso 1 1 calc R . .
C37 C 0.6073(4) 0.5228(4) 0.3534(4) 0.0351(10) Uani 1 1 d . . .
H37A H 0.5705 0.5484 0.4256 0.053 Uiso 1 1 calc R . .
H37B H 0.5297 0.4736 0.2859 0.053 Uiso 1 1 calc R . .
H37C H 0.6542 0.6038 0.3274 0.053 Uiso 1 1 calc R . .
C27 C 0.7720(4) 0.3897(4) 0.2750(4) 0.0309(9) Uani 1 1 d . . .
H27A H 0.8393 0.3329 0.2984 0.046 Uiso 1 1 calc R . .
H27B H 0.8192 0.4696 0.2477 0.046 Uiso 1 1 calc R . .
H27C H 0.6949 0.3390 0.2078 0.046 Uiso 1 1 calc R . .
C18 C 0.7699(4) 0.1903(4) 0.4858(4) 0.0288(9) Uani 1 1 d . . .
H18 H 0.7875 0.1498 0.4063 0.035 Uiso 1 1 calc R . .
C38 C 0.9076(4) 0.2774(5) 0.5631(4) 0.0430(11) Uani 1 1 d . . .
H38A H 0.9412 0.3490 0.5185 0.065 Uiso 1 1 calc R . .
H38B H 0.9779 0.2218 0.5788 0.065 Uiso 1 1 calc R . .
H38C H 0.8923 0.3173 0.6417 0.065 Uiso 1 1 calc R . .
C28 C 0.7161(5) 0.0772(5) 0.5520(5) 0.0504(13) Uani 1 1 d . . .
H28A H 0.6277 0.0226 0.5010 0.076 Uiso 1 1 calc R . .
H28B H 0.7001 0.1153 0.6310 0.076 Uiso 1 1 calc R . .
H28C H 0.7857 0.0209 0.5667 0.076 Uiso 1 1 calc R . .
C1S C 0.0502(7) 0.4137(6) -0.0568(7) 0.087(2) Uani 1 1 d . . .
H1S1 H 0.0788 0.3493 -0.1146 0.104 Uiso 1 1 calc R . .
H1S2 H 0.0993 0.4081 0.0279 0.104 Uiso 1 1 calc R . .
Cl1S Cl 0.1014(2) 0.57500(17) -0.08806(19) 0.0921(6) Uani 1 1 d . . .
Cl2S Cl -0.12914(19) 0.36840(19) -0.06996(18) 0.0885(5) Uani 1 1 d . . .

loop_
_atom_site_aniso_label
_atom_site_aniso_U_11
_atom_site_aniso_U_22
_atom_site_aniso_U_33
_atom_site_aniso_U_23
_atom_site_aniso_U_13
_atom_site_aniso_U_12
Mn1 0.0195(3) 0.0189(3) 0.0210(3) 0.0026(2) 0.0049(2) 0.00202(19)
S1 0.0236(4) 0.0225(5) 0.0283(5) -0.0039(4) -0.0016(4) 0.0090(4)
P1 0.0218(4) 0.0179(4) 0.0185(5) 0.0021(4) 0.0039(4) 0.0049(3)
N1 0.0275(16) 0.0267(17) 0.0234(17) 0.0066(13) 0.0075(13) 0.0111(13)
P2 0.0200(4) 0.0198(5) 0.0237(5) 0.0062(4) 0.0075(4) 0.0048(4)
S2 0.0270(5) 0.0254(5) 0.0212(5) 0.0063(4) 0.0034(4) -0.0022(4)
C11 0.0266(18) 0.0229(18) 0.0163(18) 0.0059(15) 0.0067(15) -0.0012(15)
C21 0.029(2) 0.027(2) 0.024(2) 0.0063(16) 0.0060(16) 0.0066(16)
C31 0.027(2) 0.046(3) 0.034(2) 0.007(2) 0.0107(18) 0.0097(18)
C41 0.030(2) 0.038(2) 0.027(2) 0.0042(18) 0.0037(17) -0.0128(18)
C51 0.040(2) 0.028(2) 0.036(2) 0.0050(19) 0.0100(19) -0.0025(18)
C61 0.0257(19) 0.027(2) 0.032(2) 0.0031(17) 0.0066(17) 0.0013(16)
C12 0.0259(19) 0.0218(18) 0.020(2) 0.0003(15) 0.0020(15) -0.0028(15)
C22 0.038(2) 0.027(2) 0.030(2) 0.0058(17) 0.0096(18) 0.0002(17)
C32 0.052(3) 0.037(2) 0.026(2) 0.0119(19) 0.006(2) -0.008(2)
C42 0.052(3) 0.054(3) 0.023(2) 0.002(2) 0.014(2) -0.015(2)
C52 0.050(3) 0.051(3) 0.036(3) 0.003(2) 0.020(2) 0.010(2)
C62 0.038(2) 0.041(2) 0.024(2) -0.0007(18) 0.0101(18) 0.0080(19)
C15 0.032(2) 0.026(2) 0.030(2) 0.0086(17) 0.0106(17) 0.0153(16)
C35 0.040(2) 0.052(3) 0.080(4) 0.029(3) 0.039(3) 0.030(2)
C25 0.057(3) 0.041(3) 0.042(3) -0.001(2) 0.006(2) 0.029(2)
C16 0.0203(17) 0.0259(19) 0.025(2) 0.0040(16) 0.0066(15) -0.0002(14)
C36 0.030(2) 0.029(2) 0.036(2) 0.0097(18) 0.0128(17) -0.0005(16)
C26 0.027(2) 0.038(2) 0.037(2) 0.0068(19) 0.0139(18) 0.0076(18)
S3 0.0208(4) 0.0257(5) 0.0288(5) -0.0038(4) -0.0008(4) 0.0070(4)
P3 0.0179(4) 0.0204(5) 0.0176(5) 0.0014(4) 0.0036(4) 0.0026(3)
N2 0.0229(15) 0.0251(16) 0.0272(18) 0.0085(14) 0.0066(13) 0.0085(13)
P4 0.0201(4) 0.0188(4) 0.0221(5) 0.0059(4) 0.0075(4) 0.0045(4)
S4 0.0265(5) 0.0311(5) 0.0230(5) 0.0003(4) 0.0102(4) -0.0039(4)
C13 0.0224(18) 0.031(2) 0.022(2) 0.0056(16) 0.0029(15) -0.0064(15)
C23 0.055(3) 0.040(2) 0.035(3) 0.018(2) 0.017(2) 0.013(2)
C33 0.071(4) 0.058(3) 0.049(3) 0.030(3) 0.017(3) 0.011(3)
C43 0.073(4) 0.065(3) 0.023(2) 0.017(2) 0.005(2) -0.028(3)
C53 0.061(3) 0.066(4) 0.027(3) -0.005(2) 0.022(2) -0.021(3)
C63 0.047(3) 0.040(2) 0.033(2) 0.005(2) 0.021(2) -0.005(2)
C14 0.0218(17) 0.0188(17) 0.0182(18) 0.0026(14) 0.0078(14) 0.0000(14)
C24 0.0274(19) 0.026(2) 0.024(2) 0.0001(16) 0.0008(16) 0.0061(16)
C34 0.044(2) 0.026(2) 0.033(2) 0.0015(17) 0.0011(19) 0.0099(18)
C44 0.045(2) 0.022(2) 0.031(2) 0.0046(17) 0.0034(19) -0.0066(18)
C54 0.028(2) 0.031(2) 0.036(2) 0.0034(18) 0.0056(17) -0.0036(17)
C64 0.031(2) 0.024(2) 0.032(2) 0.0069(17) 0.0106(17) 0.0064(16)
C17 0.0183(17) 0.0216(18) 0.032(2) 0.0117(16) 0.0079(15) 0.0002(14)
C37 0.039(2) 0.036(2) 0.043(3) 0.022(2) 0.021(2) 0.0173(19)
C27 0.031(2) 0.030(2) 0.039(2) 0.0157(18) 0.0190(18) 0.0067(16)
C18 0.032(2) 0.031(2) 0.032(2) 0.0097(18) 0.0149(17) 0.0145(17)
C38 0.031(2) 0.051(3) 0.050(3) 0.008(2) 0.000(2) 0.025(2)
C28 0.054(3) 0.038(3) 0.078(4) 0.032(3) 0.031(3) 0.026(2)
C1S 0.083(5) 0.055(4) 0.100(5) -0.010(4) -0.020(4) 0.020(3)
Cl1S 0.1035(14) 0.0646(10) 0.1047(14) 0.0107(10) 0.0111(11) 0.0239(10)
Cl2S 0.0832(11) 0.0856(11) 0.1077(14) 0.0297(10) 0.0165(10) 0.0419(9)

loop_
_atom_type_symbol
_atom_type_description
_atom_type_scat_dispersion_real
_atom_type_scat_dispersion_imag
_atom_type_scat_source
C C 0.0033 0.0016 'International Tables Vol C Tables 4.2.6.8 and 6.1.1.4'
H H 0.0000 0.0000 'International Tables Vol C Tables 4.2.6.8 and 6.1.1.4'
Cl Cl 0.1484 0.1585 'International Tables Vol C Tables 4.2.6.8 and 6.1.1.4'
Mn Mn 0.3368 0.7283 'International Tables Vol C Tables 4.2.6.8 and 6.1.1.4'
N N 0.0061 0.0033 'International Tables Vol C Tables 4.2.6.8 and 6.1.1.4'
P P 0.1023 0.0942 'International Tables Vol C Tables 4.2.6.8 and 6.1.1.4'
S S 0.1246 0.1234 'International Tables Vol C Tables 4.2.6.8 and 6.1.1.4'

loop_
_geom_angle_atom_site_label_1
_geom_angle_atom_site_label_2
_geom_angle_atom_site_label_3
_geom_angle
_geom_angle_site_symmetry_1
_geom_angle_site_symmetry_3
_geom_angle_publ_flag
S4 Mn1 S2 107.07(4) . . ?
S4 Mn1 S3 109.22(4) . . ?
S2 Mn1 S3 116.80(4) . . ?
S4 Mn1 S1 117.01(4) . . ?
S2 Mn1 S1 110.02(4) . . ?
S3 Mn1 S1 96.91(3) . . ?
P1 S1 Mn1 95.98(4) . . ?
N1 P1 C12 106.46(17) . . ?
N1 P1 C11 110.21(16) . . ?
C12 P1 C11 103.52(16) . . ?
N1 P1 S1 118.50(12) . . ?
C12 P1 S1 108.23(13) . . ?
C11 P1 S1 108.84(13) . . ?
P1 N1 P2 140.8(2) . . ?
N1 P2 C16 112.08(16) . . ?
N1 P2 C15 104.60(17) . . ?
C16 P2 C15 106.92(17) . . ?
N1 P2 S2 116.96(12) . . ?
C16 P2 S2 107.31(13) . . ?
C15 P2 S2 108.48(13) . . ?
P2 S2 Mn1 99.35(5) . . ?
C21 C11 C61 120.0(3) . . ?
C21 C11 P1 122.8(3) . . ?
C61 C11 P1 117.2(3) . . ?
C31 C21 C11 120.2(4) . . ?
C31 C21 H21 119.9 . . ?
C11 C21 H21 119.9 . . ?
C21 C31 C41 119.4(4) . . ?
C21 C31 H31 120.3 . . ?
C41 C31 H31 120.3 . . ?
C51 C41 C31 120.9(4) . . ?
C51 C41 H41 119.5 . . ?
C31 C41 H41 119.5 . . ?
C41 C51 C61 119.7(4) . . ?
C41 C51 H51 120.1 . . ?
C61 C51 H51 120.1 . . ?
C11 C61 C51 119.8(4) . . ?
C11 C61 H61 120.1 . . ?
C51 C61 H61 120.1 . . ?
C22 C12 C62 120.1(4) . . ?
C22 C12 P1 119.3(3) . . ?
C62 C12 P1 120.6(3) . . ?
C12 C22 C32 119.3(4) . . ?
C12 C22 H22 120.3 . . ?
C32 C22 H22 120.3 . . ?
C42 C32 C22 120.7(4) . . ?
C42 C32 H32 119.7 . . ?
C22 C32 H32 119.7 . . ?
C32 C42 C52 119.2(4) . . ?
C32 C42 H42 120.4 . . ?
C52 C42 H42 120.4 . . ?
C62 C52 C42 121.7(5) . . ?
C62 C52 H52 119.1 . . ?
C42 C52 H52 119.1 . . ?
C52 C62 C12 119.0(4) . . ?
C52 C62 H62 120.5 . . ?
C12 C62 H62 120.5 . . ?
C35 C15 C25 111.9(4) . . ?
C35 C15 P2 108.8(3) . . ?
C25 C15 P2 110.6(3) . . ?
C35 C15 H15 108.5 . . ?
C25 C15 H15 108.5 . . ?
P2 C15 H15 108.5 . . ?
C15 C35 H35A 109.5 . . ?
C15 C35 H35B 109.5 . . ?
H35A C35 H35B 109.5 . . ?
C15 C35 H35C 109.5 . . ?
H35A C35 H35C 109.5 . . ?
H35B C35 H35C 109.5 . . ?
C15 C25 H25A 109.5 . . ?
C15 C25 H25B 109.5 . . ?
H25A C25 H25B 109.5 . . ?
C15 C25 H25C 109.5 . . ?
H25A C25 H25C 109.5 . . ?
H25B C25 H25C 109.5 . . ?
C26 C16 C36 110.2(3) . . ?
C26 C16 P2 111.1(3) . . ?
C36 C16 P2 111.5(2) . . ?
C26 C16 H16 107.9 . . ?
C36 C16 H16 107.9 . . ?
P2 C16 H16 107.9 . . ?
C16 C36 H36A 109.5 . . ?
C16 C36 H36B 109.5 . . ?
H36A C36 H36B 109.5 . . ?
C16 C36 H36C 109.5 . . ?
H36A C36 H36C 109.5 . . ?
H36B C36 H36C 109.5 . . ?
C16 C26 H26A 109.5 . . ?
C16 C26 H26B 109.5 . . ?
H26A C26 H26B 109.5 . . ?
C16 C26 H26C 109.5 . . ?
H26A C26 H26C 109.5 . . ?
H26B C26 H26C 109.5 . . ?
P3 S3 Mn1 96.81(4) . . ?
N2 P3 C13 106.62(17) . . ?
N2 P3 C14 110.28(16) . . ?
C13 P3 C14 104.23(17) . . ?
N2 P3 S3 118.55(12) . . ?
C13 P3 S3 107.69(12) . . ?
C14 P3 S3 108.49(12) . . ?
P3 N2 P4 141.2(2) . . ?
N2 P4 C17 112.27(17) . . ?
N2 P4 C18 105.12(17) . . ?
C17 P4 C18 106.61(17) . . ?
N2 P4 S4 117.29(12) . . ?
C17 P4 S4 107.15(13) . . ?
C18 P4 S4 107.83(14) . . ?
P4 S4 Mn1 100.93(5) . . ?
C63 C13 C23 118.8(4) . . ?
C63 C13 P3 120.8(3) . . ?
C23 C13 P3 120.3(3) . . ?
C33 C23 C13 119.7(5) . . ?
C33 C23 H23 120.1 . . ?
C13 C23 H23 120.1 . . ?
C43 C33 C23 121.3(5) . . ?
C43 C33 H33 119.3 . . ?
C23 C33 H33 119.3 . . ?
C33 C43 C53 119.7(4) . . ?
C33 C43 H43 120.2 . . ?
C53 C43 H43 120.2 . . ?
C43 C53 C63 119.9(5) . . ?
C43 C53 H53 120.0 . . ?
C63 C53 H53 120.0 . . ?
C13 C63 C53 120.5(5) . . ?
C13 C63 H63 119.8 . . ?
C53 C63 H63 119.8 . . ?
C64 C14 C24 119.8(3) . . ?
C64 C14 P3 118.9(3) . . ?
C24 C14 P3 121.2(3) . . ?
C14 C24 C34 120.2(4) . . ?
C14 C24 H24 119.9 . . ?
C34 C24 H24 119.9 . . ?
C44 C34 C24 119.5(4) . . ?
C44 C34 H34 120.3 . . ?
C24 C34 H34 120.3 . . ?
C54 C44 C34 120.5(4) . . ?
C54 C44 H44 119.7 . . ?
C34 C44 H44 119.7 . . ?
C44 C54 C64 120.0(4) . . ?
C44 C54 H54 120.0 . . ?
C64 C54 H54 120.0 . . ?
C14 C64 C54 120.0(4) . . ?
C14 C64 H64 120.0 . . ?
C54 C64 H64 120.0 . . ?
C27 C17 C37 110.8(3) . . ?
C27 C17 P4 112.4(3) . . ?
C37 C17 P4 110.8(2) . . ?
C27 C17 H17 107.5 . . ?
C37 C17 H17 107.5 . . ?
P4 C17 H17 107.5 . . ?
C17 C37 H37A 109.5 . . ?
C17 C37 H37B 109.5 . . ?
H37A C37 H37B 109.5 . . ?
C17 C37 H37C 109.5 . . ?
H37A C37 H37C 109.5 . . ?
H37B C37 H37C 109.5 . . ?
C17 C27 H27A 109.5 . . ?
C17 C27 H27B 109.5 . . ?
H27A C27 H27B 109.5 . . ?
C17 C27 H27C 109.5 . . ?
H27A C27 H27C 109.5 . . ?
H27B C27 H27C 109.5 . . ?
C28 C18 C38 110.7(4) . . ?
C28 C18 P4 109.1(3) . . ?
C38 C18 P4 111.5(3) . . ?
C28 C18 H18 108.4 . . ?
C38 C18 H18 108.4 . . ?
P4 C18 H18 108.4 . . ?
C18 C38 H38A 109.5 . . ?
C18 C38 H38B 109.5 . . ?
H38A C38 H38B 109.5 . . ?
C18 C38 H38C 109.5 . . ?
H38A C38 H38C 109.5 . . ?
H38B C38 H38C 109.5 . . ?
C18 C28 H28A 109.5 . . ?
C18 C28 H28B 109.5 . . ?
H28A C28 H28B 109.5 . . ?
C18 C28 H28C 109.5 . . ?
H28A C28 H28C 109.5 . . ?
H28B C28 H28C 109.5 . . ?
Cl2S C1S Cl1S 112.5(4) . . ?
Cl2S C1S H1S1 109.1 . . ?
Cl1S C1S H1S1 109.1 . . ?
Cl2S C1S H1S2 109.1 . . ?
Cl1S C1S H1S2 109.1 . . ?
H1S1 C1S H1S2 107.8 . . ?

loop_
_geom_bond_atom_site_label_1
_geom_bond_atom_site_label_2
_geom_bond_distance
_geom_bond_site_symmetry_2
_geom_bond_publ_flag
Mn1 S4 2.4348(10) . ?
Mn1 S2 2.4394(10) . ?
Mn1 S3 2.4515(10) . ?
Mn1 S1 2.4578(10) . ?
S1 P1 2.0142(12) . ?
P1 N1 1.583(3) . ?
P1 C12 1.815(4) . ?
P1 C11 1.820(3) . ?
N1 P2 1.590(3) . ?
P2 C16 1.828(4) . ?
P2 C15 1.829(4) . ?
P2 S2 2.0286(13) . ?
C11 C21 1.388(5) . ?
C11 C61 1.389(5) . ?
C21 C31 1.385(5) . ?
C21 H21 0.9500 . ?
C31 C41 1.393(6) . ?
C31 H31 0.9500 . ?
C41 C51 1.368(6) . ?
C41 H41 0.9500 . ?
C51 C61 1.398(5) . ?
C51 H51 0.9500 . ?
C61 H61 0.9500 . ?
C12 C22 1.387(5) . ?
C12 C62 1.401(5) . ?
C22 C32 1.395(6) . ?
C22 H22 0.9500 . ?
C32 C42 1.371(7) . ?
C32 H32 0.9500 . ?
C42 C52 1.385(7) . ?
C42 H42 0.9500 . ?
C52 C62 1.365(6) . ?
C52 H52 0.9500 . ?
C62 H62 0.9500 . ?
C15 C35 1.522(6) . ?
C15 C25 1.527(6) . ?
C15 H15 1.0000 . ?
C35 H35A 0.9800 . ?
C35 H35B 0.9800 . ?
C35 H35C 0.9800 . ?
C25 H25A 0.9800 . ?
C25 H25B 0.9800 . ?
C25 H25C 0.9800 . ?
C16 C26 1.538(5) . ?
C16 C36 1.543(5) . ?
C16 H16 1.0000 . ?
C36 H36A 0.9800 . ?
C36 H36B 0.9800 . ?
C36 H36C 0.9800 . ?
C26 H26A 0.9800 . ?
C26 H26B 0.9800 . ?
C26 H26C 0.9800 . ?
S3 P3 2.0156(12) . ?
P3 N2 1.580(3) . ?
P3 C13 1.812(4) . ?
P3 C14 1.817(3) . ?
N2 P4 1.593(3) . ?
P4 C17 1.822(3) . ?
P4 C18 1.836(4) . ?
P4 S4 2.0269(13) . ?
C13 C63 1.370(6) . ?
C13 C23 1.396(6) . ?
C23 C33 1.377(6) . ?
C23 H23 0.9500 . ?
C33 C43 1.353(8) . ?
C33 H33 0.9500 . ?
C43 C53 1.373(8) . ?
C43 H43 0.9500 . ?
C53 C63 1.394(6) . ?
C53 H53 0.9500 . ?
C63 H63 0.9500 . ?
C14 C64 1.382(5) . ?
C14 C24 1.393(5) . ?
C24 C34 1.395(5) . ?
C24 H24 0.9500 . ?
C34 C44 1.383(6) . ?
C34 H34 0.9500 . ?
C44 C54 1.382(6) . ?
C44 H44 0.9500 . ?
C54 C64 1.395(5) . ?
C54 H54 0.9500 . ?
C64 H64 0.9500 . ?
C17 C27 1.536(5) . ?
C17 C37 1.541(5) . ?
C17 H17 1.0000 . ?
C37 H37A 0.9800 . ?
C37 H37B 0.9800 . ?
C37 H37C 0.9800 . ?
C27 H27A 0.9800 . ?
C27 H27B 0.9800 . ?
C27 H27C 0.9800 . ?
C18 C28 1.520(5) . ?
C18 C38 1.526(6) . ?
C18 H18 1.0000 . ?
C38 H38A 0.9800 . ?
C38 H38B 0.9800 . ?
C38 H38C 0.9800 . ?
C28 H28A 0.9800 . ?
C28 H28B 0.9800 . ?
C28 H28C 0.9800 . ?
C1S Cl2S 1.731(7) . ?
C1S Cl1S 1.735(7) . ?
C1S H1S1 0.9900 . ?
C1S H1S2 0.9900 . ?
